data_9000477
loop_
_publ_author_name
'Sueno, S.'
'Cameron, M.'
'Prewitt, C. T.'

_publ_section_title
;
 Orthoferrosilite: High-temperature crystal chemistry
 T = 400 deg C
;
_journal_name_full 'American Mineralogist'
_journal_page_first 38
_journal_page_last 53
_journal_volume 61
_journal_year 1976
_chemical_formula_sum 'Fe O3 Si'
_chemical_name_mineral Ferrosilite
_space_group_IT_number 61
_symmetry_space_group_name_Hall '-P 2ac 2ab'
_symmetry_space_group_name_H-M 'P b c a'
_cell_angle_alpha 90
_cell_angle_beta 90
_cell_angle_gamma 90
_cell_length_a 18.484
_cell_length_b 9.124
_cell_length_c 5.2593
_cell_formula_units_Z 16
_cell_volume 886.971
_database_code_amcsd 0000488
_diffrn_ambient_temperature 673.15
_exptl_crystal_density_diffrn 3.952
_cod_original_cell_volume 886.970
_cod_original_formula_sum 'Fe Si O3'
_cod_database_code 9000477

loop_
_space_group_symop_operation_xyz
x,y,z
x,1/2-y,1/2+z
-x,1/2+y,1/2-z
1/2-x,1/2+y,z
1/2+x,1/2-y,-z
1/2+x,y,1/2-z
1/2-x,-y,1/2+z
-x,-y,-z

loop_
_atom_site_aniso_label
_atom_site_aniso_U_11
_atom_site_aniso_U_22
_atom_site_aniso_U_33
_atom_site_aniso_U_12
_atom_site_aniso_U_13
_atom_site_aniso_U_23
Fe1 0.01333 0.01611 0.01176 -0.00068 -0.00153 0.00041
Fe2 0.01835 0.02201 0.01592 -0.00179 -0.00581 0.00141
Si1 0.00883 0.01510 0.00893 -0.00197 0.00049 -0.00017
Si2 0.00744 0.01328 0.01062 0.00017 -0.00108 0.00114
O1A 0.00831 0.02016 0.01625 -0.00094 -0.00064 -0.00163
O2A 0.01644 0.01679 0.01717 -0.00538 -0.00098 0.00129
O3A 0.01160 0.03104 0.01236 0.00068 -0.00182 -0.00892
O1B 0.00744 0.02155 0.01728 -0.00103 -0.00123 0.00007
O2B 0.01783 0.01776 0.01595 0.00752 -0.00182 0.00620
O3B 0.01627 0.02054 0.01100 -0.00085 0.00167 -0.00693

loop_
_atom_site_label
_atom_site_fract_x
_atom_site_fract_y
_atom_site_fract_z
Fe1 0.37554 0.65283 0.88230
Fe2 0.37724 0.48683 0.37480
Si1 0.27223 0.33840 0.05620
Si2 0.47356 0.33480 0.78620
O1A 0.18520 0.33860 0.04900
O2A 0.31130 0.49510 0.06950
O3A 0.30220 0.24060 0.82040
O1B 0.56130 0.33800 0.78380
O2B 0.43340 0.48060 0.69650
O3B 0.44810 0.20730 0.57820

loop_
_cod_related_entry_id
_cod_related_entry_database
_cod_related_entry_code
1 AMCSD 0000488
